data_1511878
loop_
_publ_author_name
'Jiang, Bo'
'Wang, Xue'
'Xu, Hai-Wei'
'Tu, Man-Su'
'Tu, Shu-Jiang'
'Li, Guigen'

_publ_section_title
;
 Highly selective domino multicyclizations for forming polycyclic fused
 acridines and azaheterocyclic skeletons.
;
_journal_issue 7
_journal_name_full 'Organic letters'
_journal_page_first 1540
_journal_page_last 1543
_journal_paper_doi 10.1021/ol400322v
_journal_volume 15
_journal_year 2013
_chemical_formula_sum 'C31 H28 N2 O6'
_chemical_formula_weight 524.55
_chemical_name_systematic
; 
 ? 
;
_space_group_IT_number 14
_symmetry_cell_setting monoclinic
_symmetry_space_group_name_Hall '-P 2yn'
_symmetry_space_group_name_H-M 'P 1 21/n 1'
_atom_sites_solution_hydrogens geom
_atom_sites_solution_primary direct
_atom_sites_solution_secondary difmap
_audit_creation_method SHELXL-97
_cell_angle_alpha 90.00
_cell_angle_beta 92.7990(10)
_cell_angle_gamma 90.00
_cell_formula_units_Z 4
_cell_length_a 16.7024(15)
_cell_length_b 8.0751(7)
_cell_length_c 19.7821(17)
_cell_measurement_reflns_used 1548
_cell_measurement_temperature 298(2)
_cell_measurement_theta_max 26.118
_cell_measurement_theta_min 2.442
_cell_volume 2664.9(4)
_computing_cell_refinement 'Bruker SMART'
_computing_data_collection 'Bruker SMART'
_computing_data_reduction 'Bruker SHELXTL'
_computing_molecular_graphics 'Bruker SHELXTL'
_computing_publication_material 'Bruker SHELXTL'
_computing_structure_refinement 'SHELXL-97 (Sheldrick, 1997)'
_computing_structure_solution 'SHELXS-97 (Sheldrick, 1990)'
_diffrn_ambient_temperature 298(2)
_diffrn_measured_fraction_theta_full 0.998
_diffrn_measured_fraction_theta_max 0.998
_diffrn_measurement_device_type 'CCD area detector'
_diffrn_measurement_method 'phi and omega scans'
_diffrn_radiation_monochromator graphite
_diffrn_radiation_source 'fine-focus sealed tube'
_diffrn_radiation_type MoK\a
_diffrn_radiation_wavelength 0.71073
_diffrn_reflns_av_R_equivalents 0.0811
_diffrn_reflns_av_sigmaI/netI 0.0987
_diffrn_reflns_limit_h_max 19
_diffrn_reflns_limit_h_min -19
_diffrn_reflns_limit_k_max 9
_diffrn_reflns_limit_k_min -7
_diffrn_reflns_limit_l_max 23
_diffrn_reflns_limit_l_min -17
_diffrn_reflns_number 13014
_diffrn_reflns_theta_full 25.02
_diffrn_reflns_theta_max 25.02
_diffrn_reflns_theta_min 2.44
_exptl_absorpt_coefficient_mu 0.091
_exptl_absorpt_correction_T_max 0.9955
_exptl_absorpt_correction_T_min 0.9749
_exptl_absorpt_correction_type multi-scan
_exptl_absorpt_process_details sadabs
_exptl_crystal_colour red
_exptl_crystal_density_diffrn 1.307
_exptl_crystal_density_method 'not measured'
_exptl_crystal_description block
_exptl_crystal_F_000 1104
_exptl_crystal_size_max 0.28
_exptl_crystal_size_mid 0.13
_exptl_crystal_size_min 0.05
_refine_diff_density_max 0.165
_refine_diff_density_min -0.207
_refine_diff_density_rms 0.048
_refine_ls_extinction_method none
_refine_ls_goodness_of_fit_ref 1.027
_refine_ls_hydrogen_treatment constr
_refine_ls_matrix_type full
_refine_ls_number_parameters 352
_refine_ls_number_reflns 4692
_refine_ls_number_restraints 0
_refine_ls_restrained_S_all 1.027
_refine_ls_R_factor_all 0.1366
_refine_ls_R_factor_gt 0.0546
_refine_ls_shift/su_max 0.000
_refine_ls_shift/su_mean 0.000
_refine_ls_structure_factor_coef Fsqd
_refine_ls_weighting_details 'calc w=1/[\s^2^(Fo^2^)+(0.0254P)^2^+0.0000P] where P=(Fo^2^+2Fc^2^)/3'
_refine_ls_weighting_scheme calc
_refine_ls_wR_factor_gt 0.1025
_refine_ls_wR_factor_ref 0.1191
_reflns_number_gt 2131
_reflns_number_total 4692
_reflns_threshold_expression >2sigma(I)
_cod_data_source_file ol400322v_si_003.cif
_cod_data_source_block 120325a
_cod_depositor_comments
;
The following automatic conversions were performed:

'_symmetry_cell_setting' value 'Monoclinic' changed to 'monoclinic'
according to /home/saulius/struct/CIF-dictionaries/cif_core.dic
dictionary named 'cif_core.dic' version 2.4.2 from 2011-04-26.

Automatic conversion script
Id: cif_fix_values 1891 2012-01-12 08:04:46Z andrius 
;
_cod_original_sg_symbol_H-M P2(1)/n
_cod_database_code 1511878

loop_
_symmetry_equiv_pos_as_xyz
'x, y, z'
'-x+1/2, y+1/2, -z+1/2'
'-x, -y, -z'
'x-1/2, -y-1/2, z-1/2'

loop_
_atom_site_label
_atom_site_type_symbol
_atom_site_fract_x
_atom_site_fract_y
_atom_site_fract_z
_atom_site_U_iso_or_equiv
_atom_site_adp_type
_atom_site_occupancy
_atom_site_symmetry_multiplicity
_atom_site_calc_flag
_atom_site_refinement_flags
N1 N 0.27161(16) 0.6048(3) 0.56101(12) 0.0518(7) Uani 1 1 d .
N2 N 0.50735(14) 0.3368(3) 0.62536(11) 0.0457(7) Uani 1 1 d .
O1 O 0.34181(13) 0.8187(3) 0.50996(10) 0.0661(7) Uani 1 1 d .
O2 O -0.04280(17) 0.7780(4) 0.47607(12) 0.1024(10) Uani 1 1 d .
O3 O 0.67606(14) 0.2608(4) 0.73012(12) 0.0898(9) Uani 1 1 d .
O4 O 0.57121(16) 0.2487(4) 0.79518(14) 0.0984(10) Uani 1 1 d .
O5 O 0.44917(12) -0.2489(3) 0.76131(12) 0.0714(7) Uani 1 1 d .
O6 O 0.58126(14) -0.2002(3) 0.76627(12) 0.0820(8) Uani 1 1 d .
C1 C 0.3414(2) 0.6907(5) 0.54414(15) 0.0524(9) Uani 1 1 d .
C2 C 0.40922(19) 0.5932(4) 0.57407(14) 0.0463(8) Uani 1 1 d .
C3 C 0.37891(17) 0.4566(4) 0.60353(14) 0.0413(8) Uani 1 1 d .
C4 C 0.29283(18) 0.4585(4) 0.59774(14) 0.0451(8) Uani 1 1 d .
C5 C 0.25026(17) 0.3353(4) 0.62289(14) 0.0472(8) Uani 1 1 d .
H5 H 0.1946 0.3380 0.6177 0.057 Uiso 1 1 calc R
C6 C 0.29060(16) 0.1908(4) 0.65969(14) 0.0419(8) Uani 1 1 d .
C7 C 0.38378(16) 0.1898(4) 0.66035(13) 0.0406(8) Uani 1 1 d .
C8 C 0.42434(17) 0.3215(4) 0.63239(13) 0.0413(8) Uani 1 1 d .
C9 C 0.54296(19) 0.4867(4) 0.60152(14) 0.0466(8) Uani 1 1 d .
C10 C 0.49489(19) 0.6175(4) 0.57464(14) 0.0467(8) Uani 1 1 d .
C11 C 0.5317(2) 0.7606(4) 0.54935(14) 0.0582(9) Uani 1 1 d .
H11 H 0.5001 0.8460 0.5312 0.070 Uiso 1 1 calc R
C12 C 0.6147(2) 0.7750(5) 0.55129(17) 0.0664(11) Uani 1 1 d .
H12 H 0.6384 0.8693 0.5341 0.080 Uiso 1 1 calc R
C13 C 0.6617(2) 0.6491(5) 0.57872(17) 0.0658(11) Uani 1 1 d .
H13 H 0.7173 0.6593 0.5804 0.079 Uiso 1 1 calc R
C14 C 0.62654(19) 0.5065(5) 0.60402(15) 0.0570(9) Uani 1 1 d .
H14 H 0.6590 0.4233 0.6228 0.068 Uiso 1 1 calc R
C15 C 0.19088(19) 0.6498(4) 0.53958(16) 0.0517(9) Uani 1 1 d .
C16 C 0.1696(2) 0.6773(5) 0.47228(18) 0.0795(12) Uani 1 1 d .
H16 H 0.2080 0.6681 0.4399 0.095 Uiso 1 1 calc R
C17 C 0.0918(3) 0.7184(5) 0.45275(18) 0.0900(14) Uani 1 1 d .
H17 H 0.0780 0.7361 0.4072 0.108 Uiso 1 1 calc R
C18 C 0.0332(2) 0.7339(5) 0.5008(2) 0.0716(11) Uani 1 1 d .
C19 C 0.05406(19) 0.7049(4) 0.56751(17) 0.0601(10) Uani 1 1 d .
H19 H 0.0157 0.7128 0.5999 0.072 Uiso 1 1 calc R
C20 C 0.13213(19) 0.6640(4) 0.58664(15) 0.0572(9) Uani 1 1 d .
H20 H 0.1458 0.6455 0.6322 0.069 Uiso 1 1 calc R
C21 C -0.1027(2) 0.8010(6) 0.5248(2) 0.1102(17) Uani 1 1 d .
H21A H -0.1114 0.6984 0.5477 0.165 Uiso 1 1 calc R
H21B H -0.1518 0.8367 0.5021 0.165 Uiso 1 1 calc R
H21C H -0.0848 0.8835 0.5571 0.165 Uiso 1 1 calc R
C22 C 0.41904(17) 0.0476(4) 0.69549(14) 0.0465(8) Uani 1 1 d .
H22 H 0.3810 -0.0276 0.7094 0.056 Uiso 1 1 calc R
C23 C 0.49550(18) 0.0007(4) 0.71246(15) 0.0486(9) Uani 1 1 d .
C24 C 0.56889(17) 0.0918(4) 0.69141(16) 0.0544(9) Uani 1 1 d .
H24 H 0.6098 0.0076 0.6840 0.065 Uiso 1 1 calc R
C25 C 0.55289(17) 0.1805(4) 0.62315(14) 0.0521(9) Uani 1 1 d .
H25A H 0.6041 0.2034 0.6040 0.063 Uiso 1 1 calc R
H25B H 0.5239 0.1050 0.5926 0.063 Uiso 1 1 calc R
C26 C 0.25639(16) 0.0332(4) 0.62388(14) 0.0514(9) Uani 1 1 d .
H26A H 0.1989 0.0347 0.6241 0.077 Uiso 1 1 calc R
H26B H 0.2764 -0.0634 0.6474 0.077 Uiso 1 1 calc R
H26C H 0.2726 0.0307 0.5780 0.077 Uiso 1 1 calc R
C27 C 0.26324(16) 0.1958(4) 0.73375(13) 0.0516(9) Uani 1 1 d .
H27A H 0.2883 0.2877 0.7572 0.077 Uiso 1 1 calc R
H27B H 0.2784 0.0946 0.7564 0.077 Uiso 1 1 calc R
H27C H 0.2061 0.2084 0.7334 0.077 Uiso 1 1 calc R
C28 C 0.5140(2) -0.1567(5) 0.74898(16) 0.0557(9) Uani 1 1 d .
C29 C 0.46370(19) -0.4093(5) 0.79171(18) 0.0793(12) Uani 1 1 d .
H29A H 0.5150 -0.4499 0.7793 0.119 Uiso 1 1 calc R
H29B H 0.4225 -0.4850 0.7760 0.119 Uiso 1 1 calc R
H29C H 0.4633 -0.3997 0.8401 0.119 Uiso 1 1 calc R
C30 C 0.6039(2) 0.2069(5) 0.74573(19) 0.0610(10) Uani 1 1 d .
C31 C 0.7140(2) 0.3834(6) 0.7757(2) 0.1271(19) Uani 1 1 d .
H31A H 0.6842 0.4850 0.7727 0.191 Uiso 1 1 calc R
H31B H 0.7679 0.4028 0.7629 0.191 Uiso 1 1 calc R
H31C H 0.7148 0.3427 0.8213 0.191 Uiso 1 1 calc R

loop_
_atom_site_aniso_label
_atom_site_aniso_U_11
_atom_site_aniso_U_22
_atom_site_aniso_U_33
_atom_site_aniso_U_23
_atom_site_aniso_U_13
_atom_site_aniso_U_12
N1 0.0574(19) 0.043(2) 0.0560(18) 0.0096(14) 0.0110(14) 0.0090(16)
N2 0.0461(16) 0.0368(19) 0.0553(16) 0.0013(13) 0.0125(12) -0.0013(14)
O1 0.0903(17) 0.0413(17) 0.0694(16) 0.0139(13) 0.0304(12) 0.0143(14)
O2 0.086(2) 0.142(3) 0.0764(19) 0.0010(17) -0.0227(15) 0.0403(19)
O3 0.0521(16) 0.106(3) 0.110(2) 0.0105(17) -0.0025(14) -0.0265(16)
O4 0.102(2) 0.107(3) 0.087(2) -0.0300(17) 0.0196(16) -0.0229(18)
O5 0.0531(15) 0.0536(19) 0.1078(19) 0.0331(14) 0.0078(13) -0.0001(13)
O6 0.0439(15) 0.083(2) 0.119(2) 0.0352(16) -0.0039(13) 0.0051(14)
C1 0.068(2) 0.041(3) 0.050(2) -0.0045(18) 0.0189(18) 0.009(2)
C2 0.058(2) 0.036(2) 0.046(2) -0.0053(16) 0.0143(16) 0.0009(18)
C3 0.046(2) 0.037(2) 0.0416(19) -0.0019(16) 0.0087(15) 0.0017(17)
C4 0.056(2) 0.038(2) 0.0424(19) 0.0016(16) 0.0072(15) 0.0054(18)
C5 0.0431(19) 0.044(2) 0.054(2) -0.0013(17) 0.0040(15) 0.0024(17)
C6 0.0406(19) 0.040(2) 0.0455(19) 0.0030(16) 0.0053(14) -0.0024(16)
C7 0.0414(18) 0.039(2) 0.0422(18) 0.0041(16) 0.0042(13) -0.0006(16)
C8 0.0445(19) 0.036(2) 0.0434(18) -0.0042(16) 0.0058(14) 0.0010(17)
C9 0.056(2) 0.040(2) 0.046(2) -0.0057(16) 0.0132(16) -0.0102(18)
C10 0.067(2) 0.035(2) 0.0401(19) -0.0047(15) 0.0153(16) -0.0042(19)
C11 0.082(3) 0.040(2) 0.055(2) -0.0009(17) 0.0182(18) -0.008(2)
C12 0.080(3) 0.047(3) 0.075(3) -0.008(2) 0.026(2) -0.022(2)
C13 0.065(2) 0.060(3) 0.075(3) -0.009(2) 0.021(2) -0.019(2)
C14 0.058(2) 0.049(3) 0.064(2) -0.0029(18) 0.0125(17) -0.0086(19)
C15 0.062(2) 0.042(2) 0.051(2) 0.0028(17) 0.0044(18) 0.0085(18)
C16 0.090(3) 0.090(4) 0.060(3) 0.009(2) 0.012(2) 0.038(3)
C17 0.104(3) 0.115(4) 0.050(2) 0.007(2) -0.001(2) 0.045(3)
C18 0.067(3) 0.077(3) 0.069(3) -0.001(2) -0.011(2) 0.019(2)
C19 0.058(2) 0.067(3) 0.055(2) 0.0000(19) 0.0002(17) 0.0079(19)
C20 0.063(2) 0.059(3) 0.049(2) 0.0047(18) -0.0011(18) 0.003(2)
C21 0.064(3) 0.152(5) 0.114(4) 0.001(3) -0.011(2) 0.028(3)
C22 0.044(2) 0.040(2) 0.056(2) 0.0059(16) 0.0079(15) -0.0036(17)
C23 0.041(2) 0.044(2) 0.061(2) 0.0044(17) 0.0090(16) -0.0048(17)
C24 0.045(2) 0.048(3) 0.072(2) 0.004(2) 0.0096(17) 0.0032(18)
C25 0.048(2) 0.049(3) 0.060(2) 0.0030(18) 0.0167(15) 0.0012(18)
C26 0.050(2) 0.049(3) 0.056(2) -0.0047(17) 0.0044(15) -0.0023(17)
C27 0.053(2) 0.049(3) 0.054(2) -0.0037(17) 0.0094(15) 0.0007(17)
C28 0.050(2) 0.049(3) 0.069(2) 0.0092(19) 0.0094(18) -0.002(2)
C29 0.073(3) 0.052(3) 0.113(3) 0.026(2) -0.001(2) 0.000(2)
C30 0.054(2) 0.061(3) 0.067(3) 0.007(2) 0.0020(19) -0.002(2)
C31 0.095(3) 0.132(5) 0.149(4) 0.002(3) -0.048(3) -0.059(3)

loop_
_atom_type_symbol
_atom_type_description
_atom_type_scat_dispersion_real
_atom_type_scat_dispersion_imag
_atom_type_scat_source
C C 0.0033 0.0016 'International Tables Vol C Tables 4.2.6.8 and 6.1.1.4'
H H 0.0000 0.0000 'International Tables Vol C Tables 4.2.6.8 and 6.1.1.4'
N N 0.0061 0.0033 'International Tables Vol C Tables 4.2.6.8 and 6.1.1.4'
O O 0.0106 0.0060 'International Tables Vol C Tables 4.2.6.8 and 6.1.1.4'

loop_
_geom_angle_atom_site_label_1
_geom_angle_atom_site_label_2
_geom_angle_atom_site_label_3
_geom_angle
C1 N1 C4 109.9(3)
C1 N1 C15 125.4(3)
C4 N1 C15 124.5(3)
C8 N2 C9 122.1(3)
C8 N2 C25 116.1(3)
C9 N2 C25 119.2(2)
C18 O2 C21 116.9(3)
C30 O3 C31 116.7(3)
C28 O5 C29 116.8(3)
O1 C1 N1 124.6(3)
O1 C1 C2 129.8(3)
N1 C1 C2 105.6(3)
C3 C2 C10 119.8(3)
C3 C2 C1 108.1(3)
C10 C2 C1 132.1(3)
C2 C3 C8 126.1(3)
C2 C3 C4 110.5(3)
C8 C3 C4 123.3(3)
C5 C4 N1 133.3(3)
C5 C4 C3 120.8(3)
N1 C4 C3 105.9(3)
C4 C5 C6 121.4(3)
C4 C5 H5 119.3
C6 C5 H5 119.3
C5 C6 C26 105.5(2)
C5 C6 C7 115.4(2)
C26 C6 C7 110.2(2)
C5 C6 C27 106.7(2)
C26 C6 C27 109.4(2)
C7 C6 C27 109.4(2)
C8 C7 C22 127.0(3)
C8 C7 C6 120.0(3)
C22 C7 C6 113.0(3)
C7 C8 N2 127.5(3)
C7 C8 C3 118.8(3)
N2 C8 C3 113.6(3)
C14 C9 C10 118.2(3)
C14 C9 N2 120.7(3)
C10 C9 N2 121.0(3)
C11 C10 C9 119.7(3)
C11 C10 C2 123.8(3)
C9 C10 C2 116.5(3)
C12 C11 C10 120.7(3)
C12 C11 H11 119.7
C10 C11 H11 119.7
C13 C12 C11 119.8(3)
C13 C12 H12 120.1
C11 C12 H12 120.1
C12 C13 C14 120.5(3)
C12 C13 H13 119.8
C14 C13 H13 119.8
C13 C14 C9 121.1(4)
C13 C14 H14 119.4
C9 C14 H14 119.4
C16 C15 C20 118.5(3)
C16 C15 N1 121.2(3)
C20 C15 N1 120.3(3)
C17 C16 C15 120.3(3)
C17 C16 H16 119.9
C15 C16 H16 119.9
C16 C17 C18 120.7(4)
C16 C17 H17 119.6
C18 C17 H17 119.6
C19 C18 O2 124.8(3)
C19 C18 C17 119.0(3)
O2 C18 C17 116.2(4)
C18 C19 C20 119.9(3)
C18 C19 H19 120.1
C20 C19 H19 120.1
C19 C20 C15 121.6(3)
C19 C20 H20 119.2
C15 C20 H20 119.2
O2 C21 H21A 109.5
O2 C21 H21B 109.5
H21A C21 H21B 109.5
O2 C21 H21C 109.5
H21A C21 H21C 109.5
H21B C21 H21C 109.5
C23 C22 C7 133.9(3)
C23 C22 H22 113.0
C7 C22 H22 113.0
C22 C23 C28 122.0(3)
C22 C23 C24 124.3(3)
C28 C23 C24 113.5(3)
C23 C24 C30 113.2(3)
C23 C24 C25 111.2(3)
C30 C24 C25 112.4(3)
C23 C24 H24 106.5
C30 C24 H24 106.5
C25 C24 H24 106.5
N2 C25 C24 116.1(2)
N2 C25 H25A 108.3
C24 C25 H25A 108.3
N2 C25 H25B 108.3
C24 C25 H25B 108.3
H25A C25 H25B 107.4
C6 C26 H26A 109.5
C6 C26 H26B 109.5
H26A C26 H26B 109.5
C6 C26 H26C 109.5
H26A C26 H26C 109.5
H26B C26 H26C 109.5
C6 C27 H27A 109.5
C6 C27 H27B 109.5
H27A C27 H27B 109.5
C6 C27 H27C 109.5
H27A C27 H27C 109.5
H27B C27 H27C 109.5
O6 C28 O5 122.2(3)
O6 C28 C23 123.6(3)
O5 C28 C23 114.2(3)
O5 C29 H29A 109.5
O5 C29 H29B 109.5
H29A C29 H29B 109.5
O5 C29 H29C 109.5
H29A C29 H29C 109.5
H29B C29 H29C 109.5
O4 C30 O3 123.6(4)
O4 C30 C24 125.4(3)
O3 C30 C24 111.0(3)
O3 C31 H31A 109.5
O3 C31 H31B 109.5
H31A C31 H31B 109.5
O3 C31 H31C 109.5
H31A C31 H31C 109.5
H31B C31 H31C 109.5

loop_
_geom_bond_atom_site_label_1
_geom_bond_atom_site_label_2
_geom_bond_distance
N1 C1 1.410(4)
N1 C4 1.423(4)
N1 C15 1.440(4)
N2 C8 1.406(3)
N2 C9 1.438(4)
N2 C25 1.475(4)
O1 C1 1.236(4)
O2 C18 1.384(4)
O2 C21 1.434(4)
O3 C30 1.332(4)
O3 C31 1.462(4)
O4 C30 1.192(4)
O5 C28 1.346(4)
O5 C29 1.443(4)
O6 C28 1.210(3)
C1 C2 1.479(4)
C2 C3 1.358(4)
C2 C10 1.444(4)
C3 C8 1.431(4)
C3 C4 1.437(4)
C4 C5 1.333(4)
C5 C6 1.516(4)
C5 H5 0.9300
C6 C26 1.552(4)
C6 C7 1.556(4)
C6 C27 1.556(3)
C7 C8 1.390(4)
C7 C22 1.452(4)
C9 C14 1.404(4)
C9 C10 1.415(4)
C10 C11 1.412(4)
C11 C12 1.390(4)
C11 H11 0.9300
C12 C13 1.380(5)
C12 H12 0.9300
C13 C14 1.397(4)
C13 H13 0.9300
C14 H14 0.9300
C15 C16 1.379(4)
C15 C20 1.390(4)
C16 C17 1.378(4)
C16 H16 0.9300
C17 C18 1.404(4)
C17 H17 0.9300
C18 C19 1.368(4)
C19 C20 1.380(4)
C19 H19 0.9300
C20 H20 0.9300
C21 H21A 0.9600
C21 H21B 0.9600
C21 H21C 0.9600
C22 C23 1.359(4)
C22 H22 0.9300
C23 C28 1.487(4)
C23 C24 1.506(4)
C24 C30 1.516(4)
C24 C25 1.540(4)
C24 H24 0.9800
C25 H25A 0.9700
C25 H25B 0.9700
C26 H26A 0.9600
C26 H26B 0.9600
C26 H26C 0.9600
C27 H27A 0.9600
C27 H27B 0.9600
C27 H27C 0.9600
C29 H29A 0.9600
C29 H29B 0.9600
C29 H29C 0.9600
C31 H31A 0.9600
C31 H31B 0.9600
C31 H31C 0.9600

loop_
_geom_torsion_atom_site_label_1
_geom_torsion_atom_site_label_2
_geom_torsion_atom_site_label_3
_geom_torsion_atom_site_label_4
_geom_torsion
C4 N1 C1 O1 177.0(3)
C15 N1 C1 O1 2.0(5)
C4 N1 C1 C2 -1.7(3)
C15 N1 C1 C2 -176.7(3)
O1 C1 C2 C3 -176.1(3)
N1 C1 C2 C3 2.5(3)
O1 C1 C2 C10 1.8(6)
N1 C1 C2 C10 -179.6(3)
C10 C2 C3 C8 -4.9(5)
C1 C2 C3 C8 173.4(3)
C10 C2 C3 C4 179.4(2)
C1 C2 C3 C4 -2.4(3)
C1 N1 C4 C5 -177.6(3)
C15 N1 C4 C5 -2.5(5)
C1 N1 C4 C3 0.3(3)
C15 N1 C4 C3 175.4(3)
C2 C3 C4 C5 179.6(3)
C8 C3 C4 C5 3.7(4)
C2 C3 C4 N1 1.3(3)
C8 C3 C4 N1 -174.6(3)
N1 C4 C5 C6 179.0(3)
C3 C4 C5 C6 1.3(4)
C4 C5 C6 C26 -126.9(3)
C4 C5 C6 C7 -5.0(4)
C4 C5 C6 C27 116.8(3)
C5 C6 C7 C8 4.2(4)
C26 C6 C7 C8 123.5(3)
C27 C6 C7 C8 -116.1(3)
C5 C6 C7 C22 -179.2(3)
C26 C6 C7 C22 -59.9(3)
C27 C6 C7 C22 60.4(3)
C22 C7 C8 N2 7.7(5)
C6 C7 C8 N2 -176.2(2)
C22 C7 C8 C3 -175.9(3)
C6 C7 C8 C3 0.2(4)
C9 N2 C8 C7 -173.7(3)
C25 N2 C8 C7 24.4(4)
C9 N2 C8 C3 9.7(4)
C25 N2 C8 C3 -152.2(2)
C2 C3 C8 C7 -179.6(3)
C4 C3 C8 C7 -4.3(4)
C2 C3 C8 N2 -2.7(4)
C4 C3 C8 N2 172.6(2)
C8 N2 C9 C14 171.0(2)
C25 N2 C9 C14 -27.7(4)
C8 N2 C9 C10 -9.4(4)
C25 N2 C9 C10 151.9(3)
C14 C9 C10 C11 2.0(4)
N2 C9 C10 C11 -177.7(2)
C14 C9 C10 C2 -179.0(3)
N2 C9 C10 C2 1.4(4)
C3 C2 C10 C11 -175.6(3)
C1 C2 C10 C11 6.6(5)
C3 C2 C10 C9 5.4(4)
C1 C2 C10 C9 -172.4(3)
C9 C10 C11 C12 -0.7(4)
C2 C10 C11 C12 -179.7(3)
C10 C11 C12 C13 -0.6(5)
C11 C12 C13 C14 0.6(5)
C12 C13 C14 C9 0.7(5)
C10 C9 C14 C13 -2.0(4)
N2 C9 C14 C13 177.6(3)
C1 N1 C15 C16 51.8(5)
C4 N1 C15 C16 -122.6(4)
C1 N1 C15 C20 -129.1(3)
C4 N1 C15 C20 56.5(4)
C20 C15 C16 C17 0.2(6)
N1 C15 C16 C17 179.3(4)
C15 C16 C17 C18 0.4(7)
C21 O2 C18 C19 2.6(6)
C21 O2 C18 C17 -177.5(4)
C16 C17 C18 C19 -1.0(6)
C16 C17 C18 O2 179.1(4)
O2 C18 C19 C20 -179.0(4)
C17 C18 C19 C20 1.1(5)
C18 C19 C20 C15 -0.5(5)
C16 C15 C20 C19 -0.1(5)
N1 C15 C20 C19 -179.2(3)
C8 C7 C22 C23 1.3(6)
C6 C7 C22 C23 -175.0(3)
C7 C22 C23 C28 -179.5(3)
C7 C22 C23 C24 -5.1(6)
C22 C23 C24 C30 98.1(4)
C28 C23 C24 C30 -87.1(4)
C22 C23 C24 C25 -29.5(4)
C28 C23 C24 C25 145.2(3)
C8 N2 C25 C24 -76.3(3)
C9 N2 C25 C24 121.3(3)
C23 C24 C25 N2 77.9(4)
C30 C24 C25 N2 -50.2(4)
C29 O5 C28 O6 -4.7(5)
C29 O5 C28 C23 175.1(3)
C22 C23 C28 O6 -178.1(3)
C24 C23 C28 O6 7.0(5)
C22 C23 C28 O5 2.1(5)
C24 C23 C28 O5 -172.8(3)
C31 O3 C30 O4 -2.7(6)
C31 O3 C30 C24 175.3(3)
C23 C24 C30 O4 -13.5(5)
C25 C24 C30 O4 113.5(4)
C23 C24 C30 O3 168.5(3)
C25 C24 C30 O3 -64.5(4)
